data_4504749
loop_
_publ_author_name
'Lu, Wen-Guan'
'Jiang, Long'
'Feng, Xiao-Long'
'Lu, Tong-Bu'

_publ_section_title
;
 Three 3D Coordination Polymers Constructed by Cd(II) and Zn(II) with
 Imidazole-4,5-Dicarboxylate and 4,4&#x2018;-Bipyridyl Building Blocks
;
_journal_issue 2
_journal_name_full 'Crystal Growth &amp; Design'
_journal_page_first 564
_journal_paper_doi 10.1021/cg0505158
_journal_volume 6
_journal_year 2006
_chemical_formula_sum 'C50 H50 N12 O16 Zn3'
_chemical_formula_weight 1271.19
_chemical_name_systematic
; 
 ? 
;
_space_group_IT_number 2
_symmetry_cell_setting triclinic
_symmetry_space_group_name_Hall '-P 1'
_symmetry_space_group_name_H-M 'P -1'
_atom_sites_solution_hydrogens geom
_atom_sites_solution_primary direct
_atom_sites_solution_secondary difmap
_audit_creation_method SHELXL-97
_cell_angle_alpha 64.110(10)
_cell_angle_beta 81.057(11)
_cell_angle_gamma 72.690(10)
_cell_formula_units_Z 1
_cell_length_a 11.558(7)
_cell_length_b 11.617(7)
_cell_length_c 11.841(7)
_cell_measurement_reflns_used 1014
_cell_measurement_temperature 291(2)
_cell_measurement_theta_max 23.893
_cell_measurement_theta_min 2.62
_cell_volume 1364.9(14)
_computing_cell_refinement 'SAINT V.6.22'
_computing_data_collection 'SMART V.5.618'
_computing_data_reduction 'SAINT V.6.22'
_computing_molecular_graphics 'SHELXTL (Siemens, 1996)'
_computing_publication_material CIFTAB
_computing_structure_refinement 'SHELXL-97 (Sheldrick, 1997)'
_computing_structure_solution 'SHELXS-97 (Sheldrick, 1990)'
_diffrn_ambient_temperature 291(2)
_diffrn_detector_area_resol_mean '8.33 mm^-1^'
_diffrn_measured_fraction_theta_full 0.973
_diffrn_measured_fraction_theta_max 0.973
_diffrn_measurement_device_type 'Brucker SMART 1000'
_diffrn_measurement_method 'omega sacns'
_diffrn_radiation_monochromator graphite
_diffrn_radiation_source 'fine-focus sealed tube'
_diffrn_radiation_type MoK\a
_diffrn_radiation_wavelength 0.71073
_diffrn_reflns_av_R_equivalents 0.0326
_diffrn_reflns_av_sigmaI/netI 0.0694
_diffrn_reflns_limit_h_max 14
_diffrn_reflns_limit_h_min -14
_diffrn_reflns_limit_k_max 14
_diffrn_reflns_limit_k_min -14
_diffrn_reflns_limit_l_max 14
_diffrn_reflns_limit_l_min -14
_diffrn_reflns_number 10363
_diffrn_reflns_theta_full 27.09
_diffrn_reflns_theta_max 27.09
_diffrn_reflns_theta_min 1.85
_exptl_absorpt_coefficient_mu 1.388
_exptl_absorpt_correction_T_max 0.8511
_exptl_absorpt_correction_T_min 0.7882
_exptl_absorpt_correction_type multi-scan
_exptl_absorpt_process_details 'SADABS V2.03'
_exptl_crystal_density_diffrn 1.556
_exptl_crystal_density_method 'not measured'
_exptl_crystal_F_000 660
_exptl_crystal_size_max 0.18
_exptl_crystal_size_mid 0.14
_exptl_crystal_size_min 0.12
_refine_diff_density_max 1.114
_refine_diff_density_min -0.757
_refine_diff_density_rms 0.127
_refine_ls_extinction_method none
_refine_ls_goodness_of_fit_ref 1.076
_refine_ls_hydrogen_treatment mixed
_refine_ls_matrix_type full
_refine_ls_number_parameters 358
_refine_ls_number_reflns 5852
_refine_ls_number_restraints 6
_refine_ls_restrained_S_all 1.081
_refine_ls_R_factor_all 0.1052
_refine_ls_R_factor_gt 0.0602
_refine_ls_shift/su_max 0.000
_refine_ls_shift/su_mean 0.000
_refine_ls_structure_factor_coef Fsqd
_refine_ls_weighting_details 'calc w=1/[\s^2^(Fo^2^)+(0.0974P)^2^+1.6024P] where P=(Fo^2^+2Fc^2^)/3'
_refine_ls_weighting_scheme calc
_refine_ls_wR_factor_gt 0.1649
_refine_ls_wR_factor_ref 0.1911
_reflns_number_gt 3796
_reflns_number_total 5852
_reflns_threshold_expression >2sigma(I)
_cod_data_source_file cg0505158si20051004_011433.cif
_cod_data_source_block 3
_cod_depositor_comments
;
The following automatic conversions were performed:

'_symmetry_cell_setting' value 'Triclinic' changed to 'triclinic'
according to /home/saulius/struct/CIF-dictionaries/cif_core.dic
dictionary named 'cif_core.dic' version 2.4.1 from 2010-06-29.

Automatic conversion script
Id: cif_fix_values 1715 2011-07-08 13:25:40Z adriana 
;
_cod_original_cell_volume 1365.0(14)
_cod_original_sg_symbol_H-M P-1
_cod_database_code 4504749

loop_
_symmetry_equiv_pos_as_xyz
'x, y, z'
'-x, -y, -z'

loop_
_atom_site_label
_atom_site_type_symbol
_atom_site_fract_x
_atom_site_fract_y
_atom_site_fract_z
_atom_site_U_iso_or_equiv
_atom_site_adp_type
_atom_site_occupancy
_atom_site_symmetry_multiplicity
_atom_site_calc_flag
_atom_site_refinement_flags
Zn1 Zn 1.0000 2.0000 0.5000 0.0272(2) Uani 1 2 d S
Zn2 Zn 1.0000 2.0000 0.0000 0.0294(2) Uani 1 2 d S
Zn3 Zn 1.0000 1.5000 0.5000 0.0305(2) Uani 1 2 d S
O2 O 0.9607(3) 2.0776(3) 0.3103(3) 0.0384(9) Uani 1 1 d .
O1 O 0.9492(3) 2.1045(3) 0.1169(3) 0.0355(9) Uani 1 1 d .
C5 C 0.9608(4) 2.0326(5) 0.2333(4) 0.0237(10) Uani 1 1 d .
N2 N 1.0087(4) 1.8471(4) 0.1717(4) 0.0308(10) Uani 1 1 d .
N3 N 0.8255(4) 2.1254(4) 0.5241(4) 0.0334(10) Uani 1 1 d .
C2 C 0.9800(4) 1.8879(5) 0.2691(5) 0.0282(11) Uani 1 1 d .
N5 N 0.8069(4) 2.0038(5) -0.0138(4) 0.0394(11) Uani 1 1 d .
C18 C 0.7512(5) 2.0813(6) 0.6221(5) 0.0388(13) Uani 1 1 d .
H18A H 0.7810 2.0006 0.6885 0.047 Uiso 1 1 calc R
C13 C 0.4559(5) 2.3407(5) 0.5308(5) 0.0340(12) Uani 1 1 d .
C16 C 0.5855(5) 2.2718(5) 0.5326(5) 0.0313(11) Uani 1 1 d .
C19 C 0.6655(5) 2.3167(6) 0.4344(6) 0.0418(14) Uani 1 1 d .
H19A H 0.6398 2.3988 0.3680 0.050 Uiso 1 1 calc R
C20 C 0.7812(5) 2.2430(5) 0.4332(5) 0.0387(13) Uani 1 1 d .
H20A H 0.8320 2.2767 0.3649 0.046 Uiso 1 1 calc R
C17 C 0.6329(5) 2.1495(6) 0.6295(5) 0.0426(14) Uani 1 1 d .
H17A H 0.5843 2.1141 0.6993 0.051 Uiso 1 1 calc R
C9 C 0.6591(5) 1.8882(6) 0.0135(6) 0.0496(16) Uani 1 1 d .
H9A H 0.6430 1.8088 0.0285 0.059 Uiso 1 1 calc R
C12 C 0.3991(5) 2.4291(6) 0.4180(6) 0.0465(15) Uani 1 1 d .
H12A H 0.4445 2.4528 0.3431 0.056 Uiso 1 1 calc R
C8 C 0.5646(5) 2.0011(6) -0.0031(5) 0.0371(13) Uani 1 1 d .
C7 C 0.5976(6) 2.1156(7) -0.0292(7) 0.0565(18) Uani 1 1 d .
H7A H 0.5385 2.1947 -0.0445 0.068 Uiso 1 1 calc R
C14 C 0.3826(5) 2.3189(7) 0.6382(6) 0.0493(16) Uani 1 1 d .
H14A H 0.4164 2.2646 0.7165 0.059 Uiso 1 1 calc R
C10 C 0.7754(5) 1.8958(7) 0.0074(6) 0.0510(16) Uani 1 1 d .
H10A H 0.8371 1.8192 0.0191 0.061 Uiso 1 1 calc R
C6 C 0.7178(6) 2.1119(7) -0.0327(7) 0.0550(17) Uani 1 1 d .
H6A H 0.7376 2.1899 -0.0492 0.066 Uiso 1 1 calc R
O4 O 0.9175(3) 1.8475(4) 0.5464(3) 0.0363(9) Uani 1 1 d .
O3 O 0.9532(4) 1.6361(3) 0.5873(3) 0.0387(9) Uani 1 1 d .
C3 C 1.0216(4) 1.7190(5) 0.2269(5) 0.0273(11) Uani 1 1 d .
H3A H 1.0415 1.6661 0.1827 0.033 Uiso 1 1 calc R
C1 C 0.9771(4) 1.7781(5) 0.3786(5) 0.0277(11) Uani 1 1 d .
C4 C 0.9485(4) 1.7539(5) 0.5139(4) 0.0262(10) Uani 1 1 d .
C15 C 0.2603(5) 2.3772(6) 0.6299(6) 0.0481(15) Uani 1 1 d .
H15A H 0.2135 2.3624 0.7038 0.058 Uiso 1 1 calc R
C11 C 0.2759(5) 2.4808(6) 0.4180(6) 0.0484(16) Uani 1 1 d .
H11A H 0.2397 2.5381 0.3415 0.058 Uiso 1 1 calc R
N1 N 1.0043(4) 1.6704(4) 0.3500(4) 0.0304(10) Uani 1 1 d .
N4 N 0.2055(4) 2.4537(5) 0.5211(5) 0.0381(11) Uani 1 1 d .
O1W O 1.0457(11) 2.3272(10) 0.1796(7) 0.172(4) Uani 1 1 d .
O2W O 0.6102(10) 1.5696(8) 0.1385(8) 0.161(4) Uani 1 1 d .
O3W O 1.1818(19) 1.6307(19) -0.0128(19) 0.331(9) Uani 1 1 d U
O4W O 0.8578(17) 1.5609(14) 0.0726(18) 0.327(11) Uani 1 1 d .
C31 C 0.5946(16) 1.7637(13) 0.7474(18) 0.289(19) Uani 1 1 d G
H31A H 0.6647 1.7026 0.7871 0.346 Uiso 1 1 calc R
N10 N 0.483(2) 1.7612(14) 0.8105(11) 0.321(16) Uani 1 1 d G
C34 C 0.3782(15) 1.8526(18) 0.7512(14) 0.30(2) Uani 1 1 d G
H34A H 0.3034 1.8509 0.7934 0.360 Uiso 1 1 calc R
C35 C 0.3853(8) 1.9464(15) 0.6288(13) 0.215(11) Uani 1 1 d G
H35A H 0.3153 2.0075 0.5891 0.258 Uiso 1 1 calc R
C33 C 0.4971(11) 1.9489(13) 0.5657(11) 0.216(16) Uani 1 1 d G
C32 C 0.6018(8) 1.8575(16) 0.6250(18) 0.225(14) Uani 1 1 d G
H32A H 0.6766 1.8592 0.5828 0.270 Uiso 1 1 calc R

loop_
_atom_site_aniso_label
_atom_site_aniso_U_11
_atom_site_aniso_U_22
_atom_site_aniso_U_33
_atom_site_aniso_U_23
_atom_site_aniso_U_13
_atom_site_aniso_U_12
Zn1 0.0277(4) 0.0258(4) 0.0273(5) -0.0124(4) -0.0033(3) -0.0022(3)
Zn2 0.0327(5) 0.0350(5) 0.0195(4) -0.0065(4) -0.0003(3) -0.0149(4)
Zn3 0.0358(5) 0.0184(4) 0.0307(5) -0.0047(3) 0.0020(4) -0.0078(3)
O2 0.050(2) 0.031(2) 0.031(2) -0.0123(17) -0.0093(17) -0.0033(17)
O1 0.048(2) 0.0300(19) 0.0247(19) -0.0055(16) -0.0056(16) -0.0114(17)
C5 0.022(2) 0.023(2) 0.023(3) -0.006(2) -0.0011(18) -0.0072(18)
N2 0.036(2) 0.033(2) 0.023(2) -0.0096(19) -0.0014(18) -0.0113(19)
N3 0.026(2) 0.037(2) 0.039(3) -0.020(2) 0.0002(19) -0.0043(19)
C2 0.026(3) 0.030(3) 0.027(3) -0.010(2) -0.003(2) -0.007(2)
N5 0.030(2) 0.049(3) 0.037(3) -0.011(2) -0.004(2) -0.016(2)
C18 0.036(3) 0.038(3) 0.033(3) -0.013(3) -0.003(2) 0.000(2)
C13 0.027(3) 0.035(3) 0.041(3) -0.019(3) 0.000(2) -0.007(2)
C16 0.027(3) 0.031(3) 0.038(3) -0.017(2) -0.003(2) -0.005(2)
C19 0.034(3) 0.035(3) 0.047(4) -0.009(3) -0.002(3) -0.007(2)
C20 0.031(3) 0.033(3) 0.042(3) -0.010(3) 0.000(2) -0.001(2)
C17 0.033(3) 0.052(4) 0.036(3) -0.016(3) 0.005(2) -0.008(3)
C9 0.038(3) 0.046(4) 0.064(4) -0.015(3) -0.006(3) -0.021(3)
C12 0.029(3) 0.053(4) 0.038(3) -0.006(3) 0.005(2) -0.006(3)
C8 0.031(3) 0.045(3) 0.039(3) -0.015(3) -0.002(2) -0.018(2)
C7 0.031(3) 0.054(4) 0.089(5) -0.032(4) -0.007(3) -0.010(3)
C14 0.027(3) 0.070(4) 0.040(3) -0.019(3) -0.003(2) -0.001(3)
C10 0.032(3) 0.051(4) 0.068(5) -0.020(3) -0.002(3) -0.015(3)
C6 0.041(4) 0.054(4) 0.077(5) -0.022(4) -0.010(3) -0.024(3)
O4 0.038(2) 0.035(2) 0.039(2) -0.0189(18) 0.0071(17) -0.0123(17)
O3 0.053(2) 0.0252(19) 0.030(2) -0.0050(16) 0.0003(17) -0.0101(17)
C3 0.023(2) 0.031(3) 0.032(3) -0.017(2) -0.001(2) -0.007(2)
C1 0.022(2) 0.027(3) 0.033(3) -0.012(2) 0.000(2) -0.007(2)
C4 0.025(2) 0.024(2) 0.024(3) -0.004(2) -0.0020(19) -0.0078(19)
C15 0.036(3) 0.064(4) 0.039(3) -0.018(3) 0.005(3) -0.012(3)
C11 0.030(3) 0.050(4) 0.044(4) -0.004(3) -0.004(3) -0.002(3)
N1 0.031(2) 0.026(2) 0.031(3) -0.0079(19) -0.0005(18) -0.0085(18)
N4 0.023(2) 0.041(3) 0.046(3) -0.015(2) 0.001(2) -0.008(2)
O1W 0.271(12) 0.159(8) 0.074(5) -0.020(5) 0.008(6) -0.087(8)
O2W 0.252(12) 0.095(6) 0.113(7) -0.027(5) -0.016(7) -0.032(6)
O3W 0.355(12) 0.294(11) 0.326(12) -0.148(9) 0.042(9) -0.052(8)
O4W 0.36(2) 0.201(13) 0.41(2) -0.158(15) 0.227(18) -0.131(14)
C31 0.27(4) 0.26(3) 0.49(6) -0.30(4) 0.02(3) -0.06(2)
N10 0.22(2) 0.47(4) 0.48(4) -0.41(4) -0.02(2) -0.03(2)
C34 0.28(3) 0.57(6) 0.26(3) -0.30(4) 0.13(2) -0.28(4)
C35 0.085(9) 0.43(3) 0.30(2) -0.32(3) 0.057(12) -0.086(14)
C33 0.090(8) 0.36(3) 0.43(4) -0.36(4) 0.088(17) -0.111(14)
C32 0.103(12) 0.21(2) 0.49(4) -0.28(3) 0.011(16) -0.027(11)

loop_
_atom_type_symbol
_atom_type_description
_atom_type_scat_dispersion_real
_atom_type_scat_dispersion_imag
_atom_type_scat_source
C C 0.0033 0.0016 'International Tables Vol C Tables 4.2.6.8 and 6.1.1.4'
H H 0.0000 0.0000 'International Tables Vol C Tables 4.2.6.8 and 6.1.1.4'
N N 0.0061 0.0033 'International Tables Vol C Tables 4.2.6.8 and 6.1.1.4'
O O 0.0106 0.0060 'International Tables Vol C Tables 4.2.6.8 and 6.1.1.4'
Zn Zn 0.2839 1.4301 'International Tables Vol C Tables 4.2.6.8 and 6.1.1.4'

loop_
_geom_angle_atom_site_label_1
_geom_angle_atom_site_label_2
_geom_angle_atom_site_label_3
_geom_angle
_geom_angle_site_symmetry_1
_geom_angle_site_symmetry_3
O4 Zn1 O4 180.000(2) 2_796 .
O4 Zn1 O2 92.20(15) 2_796 2_796
O4 Zn1 O2 87.80(15) . 2_796
O4 Zn1 O2 87.80(15) 2_796 .
O4 Zn1 O2 92.20(15) . .
O2 Zn1 O2 180.000(3) 2_796 .
O4 Zn1 N3 89.19(16) 2_796 2_796
O4 Zn1 N3 90.81(16) . 2_796
O2 Zn1 N3 87.24(16) 2_796 2_796
O2 Zn1 N3 92.76(16) . 2_796
O4 Zn1 N3 90.81(16) 2_796 .
O4 Zn1 N3 89.19(16) . .
O2 Zn1 N3 92.76(16) 2_796 .
O2 Zn1 N3 87.24(16) . .
N3 Zn1 N3 180.000(1) 2_796 .
N2 Zn2 N2 180.0(2) . 2_795
N2 Zn2 O1 79.50(16) . .
N2 Zn2 O1 100.50(16) 2_795 .
N2 Zn2 O1 100.50(16) . 2_795
N2 Zn2 O1 79.50(16) 2_795 2_795
O1 Zn2 O1 180.000(3) . 2_795
N2 Zn2 N5 90.05(17) . 2_795
N2 Zn2 N5 89.95(17) 2_795 2_795
O1 Zn2 N5 87.59(16) . 2_795
O1 Zn2 N5 92.41(17) 2_795 2_795
N2 Zn2 N5 89.95(17) . .
N2 Zn2 N5 90.05(17) 2_795 .
O1 Zn2 N5 92.41(16) . .
O1 Zn2 N5 87.59(16) 2_795 .
N5 Zn2 N5 180.000(2) 2_795 .
N1 Zn3 N1 180.000(1) 2_786 .
N1 Zn3 O3 100.64(16) 2_786 .
N1 Zn3 O3 79.36(16) . .
N1 Zn3 O3 79.36(16) 2_786 2_786
N1 Zn3 O3 100.64(16) . 2_786
O3 Zn3 O3 180.00(14) . 2_786
N1 Zn3 N4 89.75(17) 2_786 1_645
N1 Zn3 N4 90.25(17) . 1_645
O3 Zn3 N4 94.45(16) . 1_645
O3 Zn3 N4 85.55(16) 2_786 1_645
N1 Zn3 N4 90.25(17) 2_786 2_696
N1 Zn3 N4 89.75(17) . 2_696
O3 Zn3 N4 85.55(16) . 2_696
O3 Zn3 N4 94.45(16) 2_786 2_696
N4 Zn3 N4 180.0(3) 1_645 2_696
C5 O2 Zn1 136.4(3) . .
C5 O1 Zn2 115.0(3) . .
O2 C5 O1 122.7(4) . .
O2 C5 C2 122.8(4) . .
O1 C5 C2 114.5(4) . .
C3 N2 C2 104.4(4) . .
C3 N2 Zn2 142.2(4) . .
C2 N2 Zn2 113.0(3) . .
C20 N3 C18 116.8(5) . .
C20 N3 Zn1 120.8(4) . .
C18 N3 Zn1 121.8(4) . .
C1 C2 N2 107.6(4) . .
C1 C2 C5 135.9(5) . .
N2 C2 C5 116.4(4) . .
C10 N5 C6 116.5(5) . .
C10 N5 Zn2 121.8(4) . .
C6 N5 Zn2 121.5(4) . .
N3 C18 C17 123.1(5) . .
C14 C13 C12 116.1(5) . .
C14 C13 C16 122.9(5) . .
C12 C13 C16 121.0(5) . .
C19 C16 C17 115.4(5) . .
C19 C16 C13 122.8(5) . .
C17 C16 C13 121.5(5) . .
C20 C19 C16 121.0(5) . .
N3 C20 C19 123.5(5) . .
C18 C17 C16 120.1(5) . .
C10 C9 C8 119.0(6) . .
C11 C12 C13 119.6(5) . .
C7 C8 C9 116.3(5) . .
C7 C8 C8 122.1(7) . 2_695
C9 C8 C8 121.6(6) . 2_695
C6 C7 C8 119.8(6) . .
C15 C14 C13 120.3(6) . .
N5 C10 C9 124.8(6) . .
N5 C6 C7 123.6(6) . .
C4 O4 Zn1 128.6(3) . .
C4 O3 Zn3 114.9(3) . .
N2 C3 N1 115.1(5) . .
C2 C1 N1 108.1(4) . .
C2 C1 C4 134.8(4) . .
N1 C1 C4 117.0(4) . .
O4 C4 O3 124.0(5) . .
O4 C4 C1 120.8(4) . .
O3 C4 C1 115.1(4) . .
N4 C15 C14 123.1(6) . .
N4 C11 C12 123.7(6) . .
C3 N1 C1 104.7(4) . .
C3 N1 Zn3 141.6(4) . .
C1 N1 Zn3 113.7(3) . .
C11 N4 C15 116.9(5) . .
C11 N4 Zn3 118.4(4) . 1_465
C15 N4 Zn3 123.2(4) . 1_465
N10 C31 C32 120.0 . .
C31 N10 C34 120.0 . .
C35 C34 N10 120.0 . .
C34 C35 C33 120.0 . .
C32 C33 C35 120.0 . .
C32 C33 C33 121(2) . 2_696
C35 C33 C33 119(2) . 2_696
C33 C32 C31 120.0 . .

loop_
_geom_bond_atom_site_label_1
_geom_bond_atom_site_label_2
_geom_bond_distance
_geom_bond_site_symmetry_2
Zn1 O4 2.083(4) 2_796
Zn1 O4 2.083(4) .
Zn1 O2 2.090(4) 2_796
Zn1 O2 2.090(4) .
Zn1 N3 2.170(4) 2_796
Zn1 N3 2.170(4) .
Zn2 N2 2.025(4) .
Zn2 N2 2.025(4) 2_795
Zn2 O1 2.126(4) .
Zn2 O1 2.126(4) 2_795
Zn2 N5 2.249(5) 2_795
Zn2 N5 2.249(5) .
Zn3 N1 2.009(4) 2_786
Zn3 N1 2.009(4) .
Zn3 O3 2.146(4) .
Zn3 O3 2.146(4) 2_786
Zn3 N4 2.302(5) 1_645
Zn3 N4 2.302(5) 2_696
O2 C5 1.233(6) .
O1 C5 1.265(6) .
C5 C2 1.497(7) .
N2 C3 1.308(6) .
N2 C2 1.389(6) .
N3 C20 1.325(7) .
N3 C18 1.333(7) .
C2 C1 1.370(7) .
N5 C10 1.318(8) .
N5 C6 1.321(8) .
C18 C17 1.372(8) .
C13 C14 1.382(8) .
C13 C12 1.394(8) .
C13 C16 1.472(7) .
C16 C19 1.379(8) .
C16 C17 1.394(8) .
C19 C20 1.359(7) .
C9 C10 1.361(8) .
C9 C8 1.393(8) .
C12 C11 1.371(8) .
C8 C7 1.384(8) .
C8 C8 1.490(10) 2_695
C7 C6 1.372(8) .
C14 C15 1.372(8) .
O4 C4 1.246(6) .
O3 C4 1.250(6) .
C3 N1 1.319(6) .
C1 N1 1.372(6) .
C1 C4 1.501(7) .
C15 N4 1.330(7) .
C11 N4 1.326(7) .
N4 Zn3 2.302(4) 1_465
C31 N10 1.3900 .
C31 C32 1.3900 .
N10 C34 1.3900 .
C34 C35 1.3900 .
C35 C33 1.3900 .
C33 C32 1.3900 .
C33 C33 1.50(2) 2_696
